data_1569558
loop_
_publ_author_name
'Jati, Ayan'
'Dam, Suranjana'
'Kumar, Shekhar'
'Kumar, Kundan'
'Maji, Biplab'

_publ_section_title
;
 A &#x3c0;-conjugated covalent organic framework enables interlocked
 nickel/photoredox catalysis for light-harvesting cross-coupling
 reactions.
;
_journal_issue 32
_journal_name_full 'Chemical science'
_journal_page_first 8624
_journal_page_last 8634
_journal_paper_doi 10.1039/d3sc02440g
_journal_volume 14
_journal_year 2023
_chemical_formula_moiety 'C18 H22 O S'
_chemical_formula_sum 'C18 H22 O S'
_chemical_formula_weight 286.41
_space_group_crystal_system triclinic
_space_group_IT_number 2
_space_group_name_Hall '-P 1'
_space_group_name_H-M_alt 'P -1'
_atom_sites_solution_hydrogens geom
_atom_sites_solution_primary dual
_audit_creation_date 2022-11-01
_audit_creation_method
;
Olex2 1.3-ac4
(compiled 2019.04.23 svn.r3594 for Rigaku Oxford Diffraction, GUI svn.r5739)
;
_audit_update_record
;
2022-11-01 deposited with the CCDC.	2023-07-19 downloaded from the CCDC.
;
_cell_angle_alpha 69.336(2)
_cell_angle_beta 76.155(2)
_cell_angle_gamma 85.5380(10)
_cell_formula_units_Z 2
_cell_length_a 6.46020(10)
_cell_length_b 10.5870(2)
_cell_length_c 11.9686(3)
_cell_measurement_reflns_used 8063
_cell_measurement_temperature 293
_cell_measurement_theta_max 67.9940
_cell_measurement_theta_min 4.0330
_cell_volume 743.65(3)
_computing_cell_refinement 'CrysAlisPro 1.171.40.53 (Rigaku OD, 2019)'
_computing_data_collection 'CrysAlisPro 1.171.40.53 (Rigaku OD, 2019)'
_computing_data_reduction 'CrysAlisPro 1.171.40.53 (Rigaku OD, 2019)'
_computing_molecular_graphics 'Olex2 (Dolomanov et al., 2009)'
_computing_publication_material 'Olex2 (Dolomanov et al., 2009)'
_computing_structure_refinement 'ShelXL (Sheldrick, 2015)'
_computing_structure_solution 'ShelXT (Sheldrick, 2015)'
_diffrn_ambient_temperature 293(2)
_diffrn_detector_area_resol_mean 10.0000
_diffrn_detector_type HyPix3000
_diffrn_measured_fraction_theta_full 0.979
_diffrn_measured_fraction_theta_max 0.970
_diffrn_measurement_details
;
List of Runs (angles in degrees, time in seconds):

  # Type    Start    End  Width  t~exp~   \w     \q     \k     \f   Frames
#--------------------------------------------------------------------------
  1  \w     17.00 108.00   0.50    0.20    --   40.33  64.00   0.00  182
  2  \w     17.00 108.00   0.50    0.20    --   40.33  64.00 -60.00  182
  3  \w     14.00 109.00   0.50    0.20    --   40.33  77.00-150.00  190
  4  \w     21.00 107.00   0.50    0.20    --   40.33  50.00-150.00  172
  5  \w     99.00 164.00   0.50    0.28    --   96.67 117.00 -60.00  130
  6  \w     70.00 158.00   0.50    0.28    --   96.67 161.00  22.00  176
  7  \w     99.00 163.00   0.50    0.28    --   96.67 118.00-129.00  128
  8  \w     81.00 164.00   0.50    0.28    --   96.67 145.00-180.00  166
  9  \w     99.00 164.00   0.50    0.28    --   96.67 117.00-150.00  130
 10  \w     83.00 164.00   0.50    0.28    --   96.67  33.00 -90.00  162
 11  \w     80.00 163.00   0.50    0.28    --   96.67  42.00 -60.00  166
 12  \w     70.00 165.00   0.50    0.28    --   96.67  77.00 150.00  190
 13  \w     83.00 164.00   0.50    0.28    --   96.67  33.00 150.00  162
 14  \w     70.00 165.00   0.50    0.28    --   96.67  77.00  30.00  190
 15  \w     80.00 163.00   0.50    0.28    --   96.67  42.00  30.00  166
 16  \w     83.00 164.00   0.50    0.28    --   96.67  33.00   0.00  162
 17  \w     28.00 105.00   0.50    0.28    --   96.67 -77.00  30.00  154
 18  \w     30.00  57.00   0.50    0.28    --   96.67 -50.00  90.00   54
 19  \w     28.00 105.00   0.50    0.28    --   96.67 -77.00 120.00  154
 20  \w     30.00  57.00   0.50    0.28    --   96.67 -50.00 150.00   54
 21  \w     29.00  83.00   0.50    0.28    --   96.67 -68.00   0.00  108
 22  \w     30.00  57.00   0.50    0.28    --   96.67 -50.00 120.00   54
 23  \w     28.00 105.00   0.50    0.28    --   96.67 -77.00 -60.00  154
 24  \w     30.00  57.00   0.50    0.28    --   96.67 -50.00-180.00   54
 25  \w     30.00  57.00   0.50    0.28    --   96.67 -50.00-150.00   54
 26  \w     30.00  57.00   0.50    0.28    --   96.67 -50.00 -60.00   54
 27  \w    -30.00  31.00   0.50    0.20    --   40.33 -25.00 150.00  122
 28  \w    -26.00  43.00   0.50    0.20    --   40.33 -38.00  60.00  138
 29  \w     18.00  79.00   0.50    0.20    --   40.33-104.00 -30.00  122
 30  \w     52.00 113.00   0.50    0.20    --   40.33-161.00  -7.00  122
 31  \w     30.00 109.00   0.50    0.28    --   96.67-117.00 -30.00  158
 32  \w     30.00 109.00   0.50    0.28    --   96.67-117.00-120.00  158
 33  \w     52.00 136.00   0.50    0.28    --   96.67-161.00  -7.00  168
 34  \w     22.00 106.00   0.50    0.28    --   96.67 -96.00-120.00  168
 35  \w     30.00 109.00   0.50    0.28    --   96.67-117.00  30.00  158
 36  \w     30.00 110.00   0.50    0.28    --   96.67-118.00 144.00  160
 37  \w     29.00  87.00   0.50    0.20    --   40.33-118.00 144.00  116
 38  \w   -109.00 -13.00   0.50    0.20    --  -40.33 -77.00 150.00  192
 39  \w   -109.00 -13.00   0.50    0.20    --  -40.33 -77.00 120.00  192
 40  \w   -109.00 -13.00   0.50    0.20    --  -40.33 -77.00  60.00  192
 41  \w   -108.00 -17.00   0.50    0.20    --  -40.33 -64.00  90.00  182
 42  \w   -108.00 -17.00   0.50    0.20    --  -40.33 -64.00   0.00  182
 43  \w   -107.00 -21.00   0.50    0.20    --  -40.33 -50.00  90.00  172
 44  \w   -109.00 -13.00   0.50    0.20    --  -40.33 -77.00 -30.00  192
 45  \w   -109.00 -13.00   0.50    0.20    --  -40.33 -77.00 -90.00  192
 46  \w   -109.00 -13.00   0.50    0.20    --  -40.33 -77.00-150.00  192
 47  \w   -150.00 -58.00   0.50    0.28    --  -82.50 -68.00-120.00  184
 48  \w   -150.00 -69.00   0.50    0.28    --  -82.50 -33.00-180.00  162
 49  \w   -142.00 -49.00   0.50    0.28    --  -82.50-161.00  -7.00  186
 50  \w   -109.00 -49.00   0.50    0.20    --  -40.33-161.00  -7.00  120
 51  \w   -149.00 -77.00   0.50    0.28    --  -82.50-118.00 144.00  144
 52  \w   -150.00 -69.00   0.50    0.28    --  -82.50 -33.00  90.00  162
 53  \w    -47.00 -15.00   0.50    0.28    --  -82.50  42.00   0.00   64
 54  \w    -57.00 -16.00   0.50    0.28    --  -82.50  50.00-120.00   82
 55  \w    -57.00 -16.00   0.50    0.28    --  -82.50  50.00 -30.00   82
 56  \w    -47.00 -15.00   0.50    0.28    --  -82.50  42.00  90.00   64
 57  \w    -47.00 -15.00   0.50    0.28    --  -82.50  42.00 120.00   64
 58  \w    -57.00  26.00   0.50    0.20    --  -40.33  50.00  30.00  166
 59  \w    -24.00  35.00   0.50    0.20    --  -40.33  12.00  60.00  118
 60  \w    -31.00  30.00   0.50    0.20    --  -40.33  25.00 -60.00  122
 61  \w    -31.00  30.00   0.50    0.20    --  -40.33  25.00-180.00  122
 62  \w    -84.00  -7.00   0.50    0.20    --  -40.33 118.00-129.00  154
 63  \w    -85.00 -16.00   0.50    0.28    --  -82.50 118.00-129.00  138
 64  \w   -111.00 -30.00   0.50    0.20    --  -40.33 161.00  22.00  162
;
_diffrn_measurement_device 'four-circle diffractometer'
_diffrn_measurement_device_type 'XtaLAB Synergy, Dualflex, HyPix3000'
_diffrn_measurement_method '\w scans'
_diffrn_radiation_type CuK\a
_diffrn_radiation_wavelength 1.54184
_diffrn_reflns_av_R_equivalents 0.0529
_diffrn_reflns_av_unetI/netI 0.0327
_diffrn_reflns_Laue_measured_fraction_full 0.979
_diffrn_reflns_Laue_measured_fraction_max 0.970
_diffrn_reflns_limit_h_max 7
_diffrn_reflns_limit_h_min -6
_diffrn_reflns_limit_k_max 12
_diffrn_reflns_limit_k_min -12
_diffrn_reflns_limit_l_max 14
_diffrn_reflns_limit_l_min -14
_diffrn_reflns_number 12139
_diffrn_reflns_point_group_measured_fraction_full 0.979
_diffrn_reflns_point_group_measured_fraction_max 0.970
_diffrn_reflns_theta_full 67.684
_diffrn_reflns_theta_max 68.333
_diffrn_reflns_theta_min 4.053
_exptl_absorpt_coefficient_mu 1.857
_exptl_absorpt_correction_T_max 1.00000
_exptl_absorpt_correction_T_min 0.54066
_exptl_absorpt_correction_type multi-scan
_exptl_absorpt_process_details
;
CrysAlisPro 1.171.40.53 (Rigaku Oxford Diffraction, 2019)
Empirical absorption correction using spherical harmonics,
 implemented in SCALE3 ABSPACK scaling algorithm.
;
_exptl_crystal_colour 'clear whiteish white'
_exptl_crystal_colour_lustre clear
_exptl_crystal_colour_modifier whiteish
_exptl_crystal_colour_primary white
_exptl_crystal_density_diffrn 1.279
_exptl_crystal_description plate
_exptl_crystal_F_000 308
_exptl_crystal_size_max 0.12
_exptl_crystal_size_mid 0.04
_exptl_crystal_size_min 0.02
_refine_diff_density_max 0.215
_refine_diff_density_min -0.238
_refine_diff_density_rms 0.045
_refine_ls_extinction_method none
_refine_ls_goodness_of_fit_ref 1.077
_refine_ls_hydrogen_treatment constr
_refine_ls_matrix_type full
_refine_ls_number_parameters 182
_refine_ls_number_reflns 2656
_refine_ls_number_restraints 0
_refine_ls_restrained_S_all 1.077
_refine_ls_R_factor_all 0.0354
_refine_ls_R_factor_gt 0.0333
_refine_ls_shift/su_max 0.001
_refine_ls_shift/su_mean 0.000
_refine_ls_structure_factor_coef Fsqd
_refine_ls_weighting_details 'w=1/[\s^2^(Fo^2^)+(0.0523P)^2^+0.0967P] where P=(Fo^2^+2Fc^2^)/3'
_refine_ls_weighting_scheme calc
_refine_ls_wR_factor_gt 0.0894
_refine_ls_wR_factor_ref 0.0914
_reflns_Friedel_coverage 0.000
_reflns_number_gt 2439
_reflns_number_total 2656
_reflns_threshold_expression 'I > 2\s(I)'
_cod_data_source_file d3sc02440g2.cif
_cod_data_source_block ayj-adash_1
_cod_depositor_comments 'Adding full bibliography for 1569557--1569560.cif.'
_cod_database_code 1569558
_shelx_shelxl_version_number 2018/3
_shelx_space_group_comment
;
The symmetry employed for this shelxl refinement is uniquely defined
by the following loop, which should always be used as a source of
symmetry information in preference to the above space-group names.
They are only intended as comments.
;
_shelx_estimated_absorpt_t_max 0.964
_shelx_estimated_absorpt_t_min 0.808
_olex2_refinement_description
;
1. Fixed Uiso
 At 1.2 times of:
  All C(H) groups, All C(H,H) groups
 At 1.5 times of:
  All C(H,H,H) groups
2.a Ternary CH refined with riding coordinates:
 C15(H15), C13(H13), C11(H11)
2.b Secondary CH2 refined with riding coordinates:
 C17(H17A,H17B), C10(H10A,H10B), C18(H18A,H18B), C16(H16A,H16B), C12(H12A,
 H12B), C14(H14A,H14B)
2.c Aromatic/amide H refined with riding coordinates:
 C5(H5), C4(H4), C8(H8), C7(H7)
2.d Idealised Me refined as rotating group:
 C1(H1A,H1B,H1C)
;
_olex2_submission_special_instructions 'No special instructions were received'
_oxdiff_exptl_absorpt_empirical_details
;
Empirical correction (ABSPACK) includes:
- Absorption correction using spherical harmonics
- Frame scaling
;

loop_
_space_group_symop_operation_xyz
'x, y, z'
'-x, -y, -z'

loop_
_atom_site_label
_atom_site_type_symbol
_atom_site_fract_x
_atom_site_fract_y
_atom_site_fract_z
_atom_site_U_iso_or_equiv
_atom_site_adp_type
_atom_site_occupancy
_atom_site_site_symmetry_order
_atom_site_calc_flag
_atom_site_refinement_flags_posn
_atom_site_refinement_flags_adp
_atom_site_refinement_flags_occupancy
_atom_site_disorder_assembly
_atom_site_disorder_group
S1 S 0.68669(5) 0.82428(3) 0.64517(3) 0.02298(13) Uani 1 1 d . . . . .
O1 O 0.09738(16) 0.27363(10) 1.02101(10) 0.0335(3) Uani 1 1 d . . . . .
C17 C 0.8308(2) 0.94404(12) 0.40307(12) 0.0211(3) Uani 1 1 d . . . . .
H17A H 0.947046 0.977308 0.423734 0.025 Uiso 1 1 calc R . . . .
H17B H 0.711592 1.005118 0.407438 0.025 Uiso 1 1 calc R . . . .
C3 C 0.3949(2) 0.41673(13) 0.90887(11) 0.0208(3) Uani 1 1 d . . . . .
C10 C 0.5791(2) 0.75091(13) 0.46199(12) 0.0219(3) Uani 1 1 d . . . . .
H10A H 0.458399 0.810939 0.466211 0.026 Uiso 1 1 calc R . . . .
H10B H 0.535216 0.661676 0.520219 0.026 Uiso 1 1 calc R . . . .
C5 C 0.7050(2) 0.55637(13) 0.79092(12) 0.0227(3) Uani 1 1 d . . . . .
H5 H 0.852447 0.566913 0.767065 0.027 Uiso 1 1 calc R . . . .
C18 C 0.9549(2) 0.70625(13) 0.48832(12) 0.0207(3) Uani 1 1 d . . . . .
H18A H 0.913956 0.616517 0.546444 0.025 Uiso 1 1 calc R . . . .
H18B H 1.071848 0.737697 0.509823 0.025 Uiso 1 1 calc R . . . .
C9 C 0.76486(19) 0.80225(13) 0.49428(12) 0.0191(3) Uani 1 1 d . . . . .
C4 C 0.6163(2) 0.43305(13) 0.87086(12) 0.0216(3) Uani 1 1 d . . . . .
H4 H 0.704406 0.360894 0.899326 0.026 Uiso 1 1 calc R . . . .
C8 C 0.2659(2) 0.52681(13) 0.86645(12) 0.0221(3) Uani 1 1 d . . . . .
H8 H 0.118541 0.517347 0.893005 0.027 Uiso 1 1 calc R . . . .
C7 C 0.3530(2) 0.64975(13) 0.78566(12) 0.0224(3) Uani 1 1 d . . . . .
H7 H 0.264650 0.722008 0.757855 0.027 Uiso 1 1 calc R . . . .
C2 C 0.2910(2) 0.28465(13) 0.99295(12) 0.0240(3) Uani 1 1 d . . . . .
C15 C 0.9015(2) 0.93927(13) 0.27254(12) 0.0229(3) Uani 1 1 d . . . . .
H15 H 0.943380 1.030011 0.214178 0.027 Uiso 1 1 calc R . . . .
C6 C 0.5745(2) 0.66502(13) 0.74591(12) 0.0210(3) Uani 1 1 d . . . . .
C13 C 1.0260(2) 0.70134(13) 0.35780(12) 0.0221(3) Uani 1 1 d . . . . .
H13 H 1.147646 0.640468 0.353613 0.027 Uiso 1 1 calc R . . . .
C16 C 0.7164(2) 0.88734(14) 0.24036(13) 0.0251(3) Uani 1 1 d . . . . .
H16A H 0.596052 0.947772 0.243580 0.030 Uiso 1 1 calc R . . . .
H16B H 0.759770 0.884871 0.157766 0.030 Uiso 1 1 calc R . . . .
C11 C 0.6510(2) 0.74527(14) 0.33161(12) 0.0235(3) Uani 1 1 d . . . . .
H11 H 0.532930 0.712266 0.310760 0.028 Uiso 1 1 calc R . . . .
C12 C 0.8411(2) 0.64989(14) 0.32525(13) 0.0237(3) Uani 1 1 d . . . . .
H12A H 0.885591 0.645708 0.243276 0.028 Uiso 1 1 calc R . . . .
H12B H 0.799837 0.559685 0.382221 0.028 Uiso 1 1 calc R . . . .
C14 C 1.0913(2) 0.84381(13) 0.26649(13) 0.0242(3) Uani 1 1 d . . . . .
H14A H 1.209096 0.876579 0.286283 0.029 Uiso 1 1 calc R . . . .
H14B H 1.137909 0.841050 0.184093 0.029 Uiso 1 1 calc R . . . .
C1 C 0.4294(2) 0.16574(13) 1.03915(13) 0.0276(3) Uani 1 1 d . . . . .
H1A H 0.342179 0.092721 1.100241 0.041 Uiso 1 1 calc GR . . . .
H1B H 0.531103 0.190961 1.074493 0.041 Uiso 1 1 calc GR . . . .
H1C H 0.503391 0.137628 0.972220 0.041 Uiso 1 1 calc GR . . . .

loop_
_atom_site_aniso_label
_atom_site_aniso_U_11
_atom_site_aniso_U_22
_atom_site_aniso_U_33
_atom_site_aniso_U_23
_atom_site_aniso_U_13
_atom_site_aniso_U_12
S1 0.0252(2) 0.02111(19) 0.0230(2) -0.00969(14) -0.00265(14) -0.00140(13)
O1 0.0263(6) 0.0283(5) 0.0383(6) -0.0074(5) 0.0009(4) -0.0018(4)
C17 0.0194(6) 0.0200(6) 0.0253(7) -0.0092(5) -0.0058(5) 0.0007(5)
C3 0.0237(7) 0.0229(6) 0.0183(6) -0.0109(5) -0.0045(5) 0.0022(5)
C10 0.0153(6) 0.0234(6) 0.0282(7) -0.0105(6) -0.0045(5) 0.0002(5)
C5 0.0189(7) 0.0291(7) 0.0228(7) -0.0122(6) -0.0054(5) 0.0024(5)
C18 0.0159(6) 0.0223(6) 0.0247(7) -0.0085(5) -0.0063(5) 0.0015(5)
C9 0.0161(6) 0.0215(6) 0.0208(6) -0.0092(5) -0.0036(5) 0.0009(5)
C4 0.0229(7) 0.0240(6) 0.0202(6) -0.0101(5) -0.0071(5) 0.0059(5)
C8 0.0181(6) 0.0274(7) 0.0219(6) -0.0107(6) -0.0036(5) 0.0016(5)
C7 0.0228(7) 0.0238(6) 0.0217(6) -0.0094(5) -0.0064(5) 0.0046(5)
C2 0.0282(8) 0.0250(7) 0.0199(6) -0.0110(6) -0.0027(6) 0.0003(5)
C15 0.0223(7) 0.0217(7) 0.0232(7) -0.0067(5) -0.0040(5) 0.0004(5)
C6 0.0220(7) 0.0233(7) 0.0199(6) -0.0103(5) -0.0043(5) 0.0004(5)
C13 0.0154(6) 0.0251(7) 0.0264(7) -0.0104(6) -0.0046(5) 0.0044(5)
C16 0.0234(7) 0.0301(7) 0.0248(7) -0.0109(6) -0.0109(6) 0.0060(6)
C11 0.0178(6) 0.0279(7) 0.0301(7) -0.0137(6) -0.0099(5) 0.0012(5)
C12 0.0234(7) 0.0254(7) 0.0256(7) -0.0130(6) -0.0054(5) 0.0010(5)
C14 0.0182(7) 0.0279(7) 0.0254(7) -0.0092(6) -0.0026(5) -0.0004(5)
C1 0.0325(8) 0.0224(7) 0.0253(7) -0.0065(6) -0.0041(6) 0.0003(6)

loop_
_atom_type_symbol
_atom_type_description
_atom_type_scat_dispersion_real
_atom_type_scat_dispersion_imag
_atom_type_scat_source
C C 0.0181 0.0091 'International Tables Vol C Tables 4.2.6.8 and 6.1.1.4'
H H 0.0000 0.0000 'International Tables Vol C Tables 4.2.6.8 and 6.1.1.4'
O O 0.0492 0.0322 'International Tables Vol C Tables 4.2.6.8 and 6.1.1.4'
S S 0.3331 0.5567 'International Tables Vol C Tables 4.2.6.8 and 6.1.1.4'

loop_
_geom_angle_atom_site_label_1
_geom_angle_atom_site_label_2
_geom_angle_atom_site_label_3
_geom_angle
_geom_angle_site_symmetry_1
_geom_angle_site_symmetry_3
_geom_angle_publ_flag
C6 S1 C9 103.54(6) . . ?
H17A C17 H17B 108.2 . . ?
C9 C17 H17A 109.8 . . ?
C9 C17 H17B 109.8 . . ?
C9 C17 C15 109.58(10) . . ?
C15 C17 H17A 109.8 . . ?
C15 C17 H17B 109.8 . . ?
C4 C3 C2 122.33(12) . . ?
C8 C3 C4 118.91(12) . . ?
C8 C3 C2 118.75(12) . . ?
H10A C10 H10B 108.3 . . ?
C9 C10 H10A 109.8 . . ?
C9 C10 H10B 109.8 . . ?
C9 C10 C11 109.18(10) . . ?
C11 C10 H10A 109.8 . . ?
C11 C10 H10B 109.8 . . ?
C4 C5 H5 119.8 . . ?
C4 C5 C6 120.46(12) . . ?
C6 C5 H5 119.8 . . ?
H18A C18 H18B 108.3 . . ?
C9 C18 H18A 109.8 . . ?
C9 C18 H18B 109.8 . . ?
C9 C18 C13 109.34(10) . . ?
C13 C18 H18A 109.8 . . ?
C13 C18 H18B 109.8 . . ?
C17 C9 S1 104.42(8) . . ?
C17 C9 C10 109.48(10) . . ?
C17 C9 C18 109.60(10) . . ?
C10 C9 S1 112.15(9) . . ?
C10 C9 C18 109.60(10) . . ?
C18 C9 S1 111.45(9) . . ?
C3 C4 H4 119.9 . . ?
C5 C4 C3 120.24(12) . . ?
C5 C4 H4 119.9 . . ?
C3 C8 H8 119.4 . . ?
C7 C8 C3 121.22(12) . . ?
C7 C8 H8 119.4 . . ?
C8 C7 H7 120.1 . . ?
C8 C7 C6 119.73(12) . . ?
C6 C7 H7 120.1 . . ?
O1 C2 C3 120.27(12) . . ?
O1 C2 C1 120.76(12) . . ?
C3 C2 C1 118.95(12) . . ?
C17 C15 H15 109.6 . . ?
C16 C15 C17 109.41(11) . . ?
C16 C15 H15 109.6 . . ?
C14 C15 C17 109.23(11) . . ?
C14 C15 H15 109.6 . . ?
C14 C15 C16 109.44(10) . . ?
C5 C6 S1 120.79(10) . . ?
C5 C6 C7 119.39(12) . . ?
C7 C6 S1 119.74(10) . . ?
C18 C13 H13 109.5 . . ?
C12 C13 C18 109.43(10) . . ?
C12 C13 H13 109.5 . . ?
C12 C13 C14 109.39(11) . . ?
C14 C13 C18 109.42(10) . . ?
C14 C13 H13 109.5 . . ?
C15 C16 H16A 109.8 . . ?
C15 C16 H16B 109.8 . . ?
H16A C16 H16B 108.2 . . ?
C11 C16 C15 109.58(11) . . ?
C11 C16 H16A 109.8 . . ?
C11 C16 H16B 109.8 . . ?
C10 C11 H11 109.4 . . ?
C16 C11 C10 109.26(10) . . ?
C16 C11 H11 109.4 . . ?
C12 C11 C10 109.77(10) . . ?
C12 C11 C16 109.54(11) . . ?
C12 C11 H11 109.4 . . ?
C13 C12 H12A 109.8 . . ?
C13 C12 H12B 109.8 . . ?
C11 C12 C13 109.51(11) . . ?
C11 C12 H12A 109.8 . . ?
C11 C12 H12B 109.8 . . ?
H12A C12 H12B 108.2 . . ?
C15 C14 C13 109.71(10) . . ?
C15 C14 H14A 109.7 . . ?
C15 C14 H14B 109.7 . . ?
C13 C14 H14A 109.7 . . ?
C13 C14 H14B 109.7 . . ?
H14A C14 H14B 108.2 . . ?
C2 C1 H1A 109.5 . . ?
C2 C1 H1B 109.5 . . ?
C2 C1 H1C 109.5 . . ?
H1A C1 H1B 109.5 . . ?
H1A C1 H1C 109.5 . . ?
H1B C1 H1C 109.5 . . ?

loop_
_geom_bond_atom_site_label_1
_geom_bond_atom_site_label_2
_geom_bond_distance
_geom_bond_site_symmetry_2
_geom_bond_publ_flag
S1 C9 1.8476(13) . ?
S1 C6 1.7774(13) . ?
O1 C2 1.2186(17) . ?
C17 H17A 0.9700 . ?
C17 H17B 0.9700 . ?
C17 C9 1.5320(17) . ?
C17 C15 1.5369(18) . ?
C3 C4 1.3978(19) . ?
C3 C8 1.3945(18) . ?
C3 C2 1.4994(18) . ?
C10 H10A 0.9700 . ?
C10 H10B 0.9700 . ?
C10 C9 1.5353(18) . ?
C10 C11 1.5391(18) . ?
C5 H5 0.9300 . ?
C5 C4 1.3860(19) . ?
C5 C6 1.3978(18) . ?
C18 H18A 0.9700 . ?
C18 H18B 0.9700 . ?
C18 C9 1.5361(17) . ?
C18 C13 1.5376(18) . ?
C4 H4 0.9300 . ?
C8 H8 0.9300 . ?
C8 C7 1.3823(19) . ?
C7 H7 0.9300 . ?
C7 C6 1.3984(19) . ?
C2 C1 1.5035(19) . ?
C15 H15 0.9800 . ?
C15 C16 1.5338(18) . ?
C15 C14 1.5319(18) . ?
C13 H13 0.9800 . ?
C13 C12 1.5330(18) . ?
C13 C14 1.5369(18) . ?
C16 H16A 0.9700 . ?
C16 H16B 0.9700 . ?
C16 C11 1.5337(19) . ?
C11 H11 0.9800 . ?
C11 C12 1.5329(18) . ?
C12 H12A 0.9700 . ?
C12 H12B 0.9700 . ?
C14 H14A 0.9700 . ?
C14 H14B 0.9700 . ?
C1 H1A 0.9600 . ?
C1 H1B 0.9600 . ?
C1 H1C 0.9600 . ?

loop_
_geom_torsion_atom_site_label_1
_geom_torsion_atom_site_label_2
_geom_torsion_atom_site_label_3
_geom_torsion_atom_site_label_4
_geom_torsion
_geom_torsion_site_symmetry_1
_geom_torsion_site_symmetry_2
_geom_torsion_site_symmetry_3
_geom_torsion_site_symmetry_4
_geom_torsion_publ_flag
C17 C15 C16 C11 -59.90(13) . . . . ?
C17 C15 C14 C13 60.02(14) . . . . ?
C3 C8 C7 C6 -0.4(2) . . . . ?
C10 C11 C12 C13 -59.93(14) . . . . ?
C18 C13 C12 C11 60.01(14) . . . . ?
C18 C13 C14 C15 -60.04(14) . . . . ?
C9 S1 C6 C5 80.40(11) . . . . ?
C9 S1 C6 C7 -102.84(11) . . . . ?
C9 C17 C15 C16 59.72(13) . . . . ?
C9 C17 C15 C14 -60.06(13) . . . . ?
C9 C10 C11 C16 -60.40(13) . . . . ?
C9 C10 C11 C12 59.74(13) . . . . ?
C9 C18 C13 C12 -60.16(13) . . . . ?
C9 C18 C13 C14 59.68(13) . . . . ?
C4 C3 C8 C7 1.6(2) . . . . ?
C4 C3 C2 O1 -177.84(12) . . . . ?
C4 C3 C2 C1 0.62(19) . . . . ?
C4 C5 C6 S1 179.05(10) . . . . ?
C4 C5 C6 C7 2.3(2) . . . . ?
C8 C3 C4 C5 -0.92(19) . . . . ?
C8 C3 C2 O1 1.68(19) . . . . ?
C8 C3 C2 C1 -179.86(11) . . . . ?
C8 C7 C6 S1 -178.37(10) . . . . ?
C8 C7 C6 C5 -1.6(2) . . . . ?
C2 C3 C4 C5 178.60(11) . . . . ?
C2 C3 C8 C7 -177.89(12) . . . . ?
C15 C17 C9 S1 179.66(8) . . . . ?
C15 C17 C9 C10 -60.09(13) . . . . ?
C15 C17 C9 C18 60.15(13) . . . . ?
C15 C16 C11 C10 60.33(13) . . . . ?
C15 C16 C11 C12 -59.96(14) . . . . ?
C6 S1 C9 C17 171.74(8) . . . . ?
C6 S1 C9 C10 53.29(10) . . . . ?
C6 S1 C9 C18 -70.01(10) . . . . ?
C6 C5 C4 C3 -1.0(2) . . . . ?
C13 C18 C9 S1 -174.99(8) . . . . ?
C13 C18 C9 C17 -59.90(13) . . . . ?
C13 C18 C9 C10 60.27(13) . . . . ?
C16 C15 C14 C13 -59.74(14) . . . . ?
C16 C11 C12 C13 60.04(14) . . . . ?
C11 C10 C9 S1 175.77(8) . . . . ?
C11 C10 C9 C17 60.36(13) . . . . ?
C11 C10 C9 C18 -59.89(13) . . . . ?
C12 C13 C14 C15 59.83(14) . . . . ?
C14 C15 C16 C11 59.75(14) . . . . ?
C14 C13 C12 C11 -59.85(14) . . . . ?
